data_4515926
loop_
_publ_author_name
'Lohar, Somenath'
'Dhara, Koushik'
'Roy, Priya'
'Sinha Babu, Santi P.'
'Chattopadhyay, Pabitra'

_publ_section_title
;
 Highly Sensitive Ratiometric Chemosensor and Biomarker for Cyanide Ions
 in the Aqueous Medium.
;
_journal_issue 8
_journal_name_full 'ACS omega'
_journal_page_first 10145
_journal_page_last 10153
_journal_paper_doi 10.1021/acsomega.8b01035
_journal_volume 3
_journal_year 2018
_chemical_formula_moiety C16H9NO2S
_chemical_formula_sum 'C16 H9 N O2 S'
_chemical_formula_weight 279.30
_chemical_melting_point 497
_space_group_crystal_system monoclinic
_space_group_IT_number 14
_space_group_name_Hall '-P 2yn'
_space_group_name_H-M_alt 'P 1 21/n 1'
_atom_sites_solution_hydrogens geom
_audit_creation_method SHELXL-2014/7
_cell_angle_alpha 90
_cell_angle_beta 99.266(3)
_cell_angle_gamma 90
_cell_formula_units_Z 4
_cell_length_a 6.6437(3)
_cell_length_b 9.4377(4)
_cell_length_c 19.9115(8)
_cell_measurement_reflns_used 1494
_cell_measurement_temperature 296(2)
_cell_measurement_theta_max 23.055
_cell_measurement_theta_min 2.073
_cell_volume 1232.19(9)
_computing_cell_refinement 'APEX II v.2.2 (Bruker, 2007)'
_computing_data_collection 'APEX II v.2.2 (Bruker, 2007)'
_computing_data_reduction 'APEX II v.2.2 (Bruker, 2007)'
_computing_structure_refinement 'SHELXL-2014/7 (Sheldrick, 2014)'
_computing_structure_solution 'SHELXS-97 (Sheldrick, 1990)'
_diffrn_ambient_temperature 296(2)
_diffrn_measured_fraction_theta_full 0.980
_diffrn_measured_fraction_theta_max 0.980
_diffrn_measurement_device_type 'Bruker APEX II CCD'
_diffrn_measurement_method '\W scans'
_diffrn_radiation_type MoK\a
_diffrn_radiation_wavelength 0.71073
_diffrn_reflns_av_R_equivalents 0.0669
_diffrn_reflns_av_unetI/netI 0.0326
_diffrn_reflns_Laue_measured_fraction_full 0.980
_diffrn_reflns_Laue_measured_fraction_max 0.980
_diffrn_reflns_limit_h_max 7
_diffrn_reflns_limit_h_min -6
_diffrn_reflns_limit_k_max 9
_diffrn_reflns_limit_k_min -9
_diffrn_reflns_limit_l_max 20
_diffrn_reflns_limit_l_min -20
_diffrn_reflns_number 13242
_diffrn_reflns_point_group_measured_fraction_full 0.980
_diffrn_reflns_point_group_measured_fraction_max 0.980
_diffrn_reflns_theta_full 23.055
_diffrn_reflns_theta_max 23.055
_diffrn_reflns_theta_min 2.073
_diffrn_source 'fine-focus sealed tube'
_exptl_absorpt_coefficient_mu 0.262
_exptl_crystal_colour black
_exptl_crystal_density_diffrn 1.506
_exptl_crystal_density_method 'not measured'
_exptl_crystal_description needle
_exptl_crystal_F_000 576
_refine_diff_density_max 0.230
_refine_diff_density_min -0.291
_refine_diff_density_rms 0.091
_refine_ls_extinction_method none
_refine_ls_goodness_of_fit_ref 1.105
_refine_ls_hydrogen_treatment constr
_refine_ls_matrix_type full
_refine_ls_number_parameters 181
_refine_ls_number_reflns 1494
_refine_ls_number_restraints 0
_refine_ls_restrained_S_all 1.105
_refine_ls_R_factor_all 0.0717
_refine_ls_R_factor_gt 0.0393
_refine_ls_shift/su_max 0.039
_refine_ls_shift/su_mean 0.007
_refine_ls_structure_factor_coef Fsqd
_refine_ls_weighting_details 'w=1/[\s^2^(Fo^2^)+(0.1000P)^2^] where P=(Fo^2^+2Fc^2^)/3'
_refine_ls_weighting_scheme calc
_refine_ls_wR_factor_gt 0.1076
_refine_ls_wR_factor_ref 0.1539
_reflns_Friedel_coverage 0.000
_reflns_number_gt 1081
_reflns_number_total 1494
_reflns_threshold_expression 'I > 2\s(I)'
_cod_data_source_file ao8b01035_si_002.cif
_cod_data_source_block PB_77
_cod_depositor_comments
;
The following automatic conversions were performed:

data item '_chemical_melting_point' value '497K' was changed to '497'
-- the value should be numeric and without a unit designator.

Automatic conversion script
Id: cif_fix_values 6909 2019-04-08 15:41:33Z antanas 
;
_cod_original_cell_volume 1232.18(9)
_cod_original_sg_symbol_H-M 'P 21/n'
_cod_database_code 4515926
_shelx_shelxl_version_number 2014/7
_shelx_space_group_comment
;
The symmetry employed for this shelxl refinement is uniquely defined
by the following loop, which should always be used as a source of
symmetry information in preference to the above space-group names.
They are only intended as comments.
;

loop_
_space_group_symop_operation_xyz
'x, y, z'
'-x+1/2, y+1/2, -z+1/2'
'-x, -y, -z'
'x-1/2, -y-1/2, z-1/2'

loop_
_atom_site_label
_atom_site_type_symbol
_atom_site_fract_x
_atom_site_fract_y
_atom_site_fract_z
_atom_site_U_iso_or_equiv
_atom_site_adp_type
_atom_site_occupancy
_atom_site_site_symmetry_order
_atom_site_calc_flag
_atom_site_refinement_flags_posn
_atom_site_refinement_flags_adp
S1 S 1.13757(15) 0.50172(11) 0.15429(5) 0.0523(5) Uani 1 1 d . .
O2 O 1.2698(5) 0.6923(3) 0.06563(15) 0.0676(9) Uani 1 1 d . .
O1 O 0.7190(4) 0.7697(3) -0.04879(15) 0.0609(9) Uani 1 1 d . .
N1 N 0.7503(5) 0.4781(3) 0.10767(16) 0.0485(9) Uani 1 1 d . .
C2 C 0.7076(7) 0.2318(4) 0.2486(2) 0.0559(12) Uani 1 1 d . .
H2 H 0.6131 0.1762 0.2663 0.067 Uiso 1 1 calc R U
C1 C 0.6460(6) 0.3109(4) 0.1911(2) 0.0531(11) Uani 1 1 d . .
H1 H 0.5105 0.3106 0.1701 0.064 Uiso 1 1 calc R U
C6 C 0.7900(6) 0.3911(4) 0.16500(19) 0.0439(10) Uani 1 1 d . .
C7 C 0.9156(6) 0.5423(4) 0.09686(19) 0.0418(10) Uani 1 1 d . .
C8 C 0.9188(6) 0.6450(4) 0.04199(18) 0.0424(10) Uani 1 1 d . .
C10 C 1.1059(7) 0.7153(4) 0.0317(2) 0.0503(11) Uani 1 1 d . .
C11 C 1.0793(6) 0.8173(4) -0.0251(2) 0.0475(10) Uani 1 1 d . .
C16 C 1.2444(7) 0.8932(5) -0.0426(2) 0.0625(12) Uani 1 1 d . .
H6 H 1.3742 0.8807 -0.0178 0.075 Uiso 1 1 calc R U
C15 C 1.2152(8) 0.9861(5) -0.0964(3) 0.0686(14) Uani 1 1 d . .
H7 H 1.3247 1.0373 -0.1076 0.082 Uiso 1 1 calc R U
C14 C 1.0246(9) 1.0033(5) -0.1334(3) 0.0698(14) Uani 1 1 d . .
H8 H 1.0066 1.0650 -0.1703 0.084 Uiso 1 1 calc R U
C3 C 0.9076(7) 0.2338(5) 0.2803(2) 0.0590(12) Uani 1 1 d . .
H3 H 0.9449 0.1813 0.3199 0.071 Uiso 1 1 calc R U
C4 C 1.0524(7) 0.3107(4) 0.2553(2) 0.0574(12) Uani 1 1 d . .
H4 H 1.1876 0.3094 0.2766 0.069 Uiso 1 1 calc R U
C5 C 0.9922(6) 0.3909(4) 0.1972(2) 0.0474(10) Uani 1 1 d . .
C12 C 0.8907(7) 0.8389(4) -0.0632(2) 0.0519(11) Uani 1 1 d . .
C9 C 0.7413(6) 0.6767(4) 0.0021(2) 0.0554(11) Uani 1 1 d . .
H5 H 0.6249 0.6301 0.0108 0.066 Uiso 1 1 calc R U
C13 C 0.8613(8) 0.9319(5) -0.1173(2) 0.0662(13) Uani 1 1 d . .
H9 H 0.7321 0.9456 -0.1424 0.079 Uiso 1 1 calc R U

loop_
_atom_site_aniso_label
_atom_site_aniso_U_11
_atom_site_aniso_U_22
_atom_site_aniso_U_33
_atom_site_aniso_U_23
_atom_site_aniso_U_13
_atom_site_aniso_U_12
S1 0.0450(7) 0.0537(7) 0.0566(8) 0.0056(5) 0.0036(5) 0.0024(5)
O2 0.0456(19) 0.081(2) 0.076(2) 0.0166(18) 0.0068(16) 0.0010(16)
O1 0.0558(19) 0.0605(19) 0.0638(19) 0.0166(16) 0.0023(15) 0.0016(15)
N1 0.047(2) 0.050(2) 0.049(2) -0.0013(17) 0.0107(17) 0.0029(16)
C2 0.062(3) 0.052(3) 0.056(3) 0.008(2) 0.018(3) -0.001(2)
C1 0.047(3) 0.060(3) 0.054(3) 0.002(2) 0.011(2) 0.000(2)
C6 0.053(3) 0.041(2) 0.039(2) -0.0014(19) 0.0088(19) 0.006(2)
C7 0.041(2) 0.040(2) 0.044(2) -0.0080(19) 0.0075(18) 0.0041(18)
C8 0.045(2) 0.042(2) 0.041(2) 0.0002(19) 0.0091(19) 0.0073(19)
C10 0.058(3) 0.045(3) 0.052(3) -0.001(2) 0.019(2) 0.006(2)
C11 0.057(3) 0.040(2) 0.050(3) -0.003(2) 0.021(2) 0.006(2)
C16 0.062(3) 0.062(3) 0.068(3) -0.001(3) 0.023(2) 0.009(2)
C15 0.082(4) 0.054(3) 0.081(4) 0.008(3) 0.043(3) 0.005(3)
C14 0.095(4) 0.057(3) 0.063(3) 0.018(2) 0.031(3) 0.015(3)
C3 0.074(3) 0.057(3) 0.046(3) 0.009(2) 0.007(2) 0.003(2)
C4 0.061(3) 0.055(3) 0.053(3) 0.005(2) -0.003(2) 0.002(2)
C5 0.052(3) 0.039(2) 0.052(3) -0.005(2) 0.011(2) 0.0014(19)
C12 0.062(3) 0.043(3) 0.052(3) -0.001(2) 0.014(2) 0.006(2)
C9 0.057(3) 0.048(2) 0.060(3) 0.010(2) 0.005(2) -0.002(2)
C13 0.079(3) 0.062(3) 0.056(3) 0.013(3) 0.007(3) 0.010(3)

loop_
_atom_type_symbol
_atom_type_description
_atom_type_scat_dispersion_real
_atom_type_scat_dispersion_imag
_atom_type_scat_source
C C 0.0033 0.0016 'International Tables Vol C Tables 4.2.6.8 and 6.1.1.4'
H H 0.0000 0.0000 'International Tables Vol C Tables 4.2.6.8 and 6.1.1.4'
N N 0.0061 0.0033 'International Tables Vol C Tables 4.2.6.8 and 6.1.1.4'
O O 0.0106 0.0060 'International Tables Vol C Tables 4.2.6.8 and 6.1.1.4'
S S 0.1246 0.1234 'International Tables Vol C Tables 4.2.6.8 and 6.1.1.4'

loop_
_geom_angle_atom_site_label_1
_geom_angle_atom_site_label_2
_geom_angle_atom_site_label_3
_geom_angle
C5 S1 C7 88.63(19)
C9 O1 C12 118.4(3)
C7 N1 C6 110.8(3)
C1 C2 C3 120.7(4)
C1 C2 H2 119.6
C3 C2 H2 119.6
C2 C1 C6 118.6(4)
C2 C1 H1 120.7
C6 C1 H1 120.7
C1 C6 C5 120.0(4)
C1 C6 N1 125.3(4)
C5 C6 N1 114.7(3)
N1 C7 C8 123.1(3)
N1 C7 S1 115.7(3)
C8 C7 S1 121.2(3)
C9 C8 C10 120.3(4)
C9 C8 C7 118.1(3)
C10 C8 C7 121.6(3)
O2 C10 C8 123.8(4)
O2 C10 C11 122.2(4)
C8 C10 C11 114.0(4)
C12 C11 C16 117.9(4)
C12 C11 C10 120.5(4)
C16 C11 C10 121.6(4)
C15 C16 C11 120.2(4)
C15 C16 H6 119.9
C11 C16 H6 119.9
C14 C15 C16 119.8(4)
C14 C15 H7 120.1
C16 C15 H7 120.1
C13 C14 C15 121.3(4)
C13 C14 H8 119.3
C15 C14 H8 119.3
C4 C3 C2 121.8(4)
C4 C3 H3 119.1
C2 C3 H3 119.1
C3 C4 C5 118.1(4)
C3 C4 H4 121.0
C5 C4 H4 121.0
C4 C5 C6 120.8(4)
C4 C5 S1 129.1(3)
C6 C5 S1 110.2(3)
C11 C12 C13 121.9(4)
C11 C12 O1 121.6(4)
C13 C12 O1 116.4(4)
O1 C9 C8 125.2(4)
O1 C9 H5 117.4
C8 C9 H5 117.4
C14 C13 C12 118.8(4)
C14 C13 H9 120.6
C12 C13 H9 120.6

loop_
_geom_bond_atom_site_label_1
_geom_bond_atom_site_label_2
_geom_bond_distance
S1 C5 1.738(4)
S1 C7 1.757(4)
O2 C10 1.205(5)
O1 C9 1.331(5)
O1 C12 1.384(5)
N1 C7 1.302(5)
N1 C6 1.396(5)
C2 C1 1.373(5)
C2 C3 1.376(6)
C2 H2 0.9300
C1 C6 1.384(5)
C1 H1 0.9300
C6 C5 1.392(5)
C7 C8 1.463(5)
C8 C9 1.346(5)
C8 C10 1.452(5)
C10 C11 1.474(6)
C11 C12 1.372(5)
C11 C16 1.401(6)
C16 C15 1.373(6)
C16 H6 0.9300
C15 C14 1.368(7)
C15 H7 0.9300
C14 C13 1.358(6)
C14 H8 0.9300
C3 C4 1.361(6)
C3 H3 0.9300
C4 C5 1.387(5)
C4 H4 0.9300
C12 C13 1.379(6)
C9 H5 0.9300
C13 H9 0.9300

loop_
_geom_torsion_atom_site_label_1
_geom_torsion_atom_site_label_2
_geom_torsion_atom_site_label_3
_geom_torsion_atom_site_label_4
_geom_torsion
C3 C2 C1 C6 1.0(6)
C2 C1 C6 C5 -0.3(6)
C2 C1 C6 N1 -179.1(3)
C7 N1 C6 C1 178.5(4)
C7 N1 C6 C5 -0.4(4)
C6 N1 C7 C8 -177.3(3)
C6 N1 C7 S1 1.0(4)
C5 S1 C7 N1 -1.0(3)
C5 S1 C7 C8 177.3(3)
N1 C7 C8 C9 1.8(5)
S1 C7 C8 C9 -176.5(3)
N1 C7 C8 C10 179.6(3)
S1 C7 C8 C10 1.4(5)
C9 C8 C10 O2 179.8(4)
C7 C8 C10 O2 2.0(6)
C9 C8 C10 C11 -1.1(5)
C7 C8 C10 C11 -178.9(3)
O2 C10 C11 C12 178.9(4)
C8 C10 C11 C12 -0.2(5)
O2 C10 C11 C16 -0.1(6)
C8 C10 C11 C16 -179.2(3)
C12 C11 C16 C15 0.1(6)
C10 C11 C16 C15 179.1(4)
C11 C16 C15 C14 -0.7(6)
C16 C15 C14 C13 1.3(7)
C1 C2 C3 C4 -1.7(6)
C2 C3 C4 C5 1.5(6)
C3 C4 C5 C6 -0.8(6)
C3 C4 C5 S1 178.6(3)
C1 C6 C5 C4 0.1(6)
N1 C6 C5 C4 179.1(3)
C1 C6 C5 S1 -179.3(3)
N1 C6 C5 S1 -0.4(4)
C7 S1 C5 C4 -178.7(4)
C7 S1 C5 C6 0.7(3)
C16 C11 C12 C13 0.0(6)
C10 C11 C12 C13 -179.0(4)
C16 C11 C12 O1 -179.0(3)
C10 C11 C12 O1 1.9(6)
C9 O1 C12 C11 -2.3(6)
C9 O1 C12 C13 178.6(4)
C12 O1 C9 C8 0.9(6)
C10 C8 C9 O1 0.8(6)
C7 C8 C9 O1 178.6(4)
C15 C14 C13 C12 -1.1(7)
C11 C12 C13 C14 0.5(7)
O1 C12 C13 C14 179.6(4)
